data_2011077
loop_
_publ_author_name
'Goddard, Richard'
'H\"utte, Stephan'
'Reetz, Manfred T.'

_publ_section_title
;
 Tetrabutylammonium \a-acetyl-\g-butyrolactonate containing a
 three-dimensional hydrogen-bonded network
;
_journal_issue 7
_journal_name_full 'Acta Crystallographica Section C'
_journal_page_first 878
_journal_page_last 880
_journal_paper_doi 10.1107/S0108270100004959
_journal_volume 56
_journal_year 2000
_chemical_formula_moiety 'C16 H36 N +, C6 H7 O3 -'
_chemical_formula_sum 'C22 H43 N O3'
_chemical_formula_weight 369.57
_chemical_melting_point 428
_chemical_name_systematic
;
  tetrabutylammonium-\a-acetyl-\g-butyrolactonate
;
_space_group_IT_number 2
_symmetry_cell_setting triclinic
_symmetry_space_group_name_Hall '-P 1'
_symmetry_space_group_name_H-M 'P -1'
_cell_angle_alpha 89.920(10)
_cell_angle_beta 94.100(10)
_cell_angle_gamma 95.01(2)
_cell_formula_units_Z 4
_cell_length_a 12.309(4)
_cell_length_b 13.659(3)
_cell_length_c 13.6110(10)
_cell_measurement_reflns_used 25
_cell_measurement_temperature 100
_cell_measurement_theta_max 20.1
_cell_measurement_theta_min 12.7
_cell_volume 2273.8(9)
_computing_cell_refinement 'CAD4 EXPRESS'
_computing_data_collection 'CAD4 EXPRESS  (Enraf-Nonius, 1995)'
_computing_data_reduction 'DATAP (Coppens et al., 1965)'
_computing_molecular_graphics 'ORTEPII (Johnson, 1976)'
_computing_structure_refinement 'SHELXL97 (Sheldrick, 1997)'
_computing_structure_solution 'SHELXS97 (Sheldrick, 1990)'
_diffrn_ambient_temperature 100
_diffrn_measured_fraction_theta_full .996
_diffrn_measured_fraction_theta_max .996
_diffrn_measurement_device_type 'Enraf-Nonius CAD4'
_diffrn_measurement_method \w-2\q
_diffrn_radiation_monochromator graphite
_diffrn_radiation_source 'fine-focus sealed tube'
_diffrn_radiation_type MoK\a
_diffrn_radiation_wavelength .71073
_diffrn_reflns_av_R_equivalents .038
_diffrn_reflns_av_sigmaI/netI .061
_diffrn_reflns_limit_h_max 15
_diffrn_reflns_limit_h_min -15
_diffrn_reflns_limit_k_max 17
_diffrn_reflns_limit_k_min -17
_diffrn_reflns_limit_l_max 17
_diffrn_reflns_limit_l_min 0
_diffrn_reflns_number 11019
_diffrn_reflns_theta_full 27.44
_diffrn_reflns_theta_max 27.44
_diffrn_reflns_theta_min 1.50
_diffrn_standards_decay_% 4.7
_diffrn_standards_interval_time 30
_diffrn_standards_number 3
_exptl_absorpt_coefficient_mu .070
_exptl_absorpt_correction_type none
_exptl_crystal_colour colorless
_exptl_crystal_density_diffrn 1.080
_exptl_crystal_density_meas ?
_exptl_crystal_density_method none
_exptl_crystal_description needle
_exptl_crystal_F_000 824
_exptl_crystal_size_max .63
_exptl_crystal_size_mid .39
_exptl_crystal_size_min .18
_refine_diff_density_max .53
_refine_diff_density_min -.35
_refine_ls_extinction_method none
_refine_ls_goodness_of_fit_ref 1.041
_refine_ls_hydrogen_treatment constr
_refine_ls_matrix_type full
_refine_ls_number_parameters 471
_refine_ls_number_reflns 10330
_refine_ls_number_restraints 0
_refine_ls_restrained_S_all 1.041
_refine_ls_R_factor_all .113
_refine_ls_R_factor_gt .0743
_refine_ls_shift/su_max <0.001
_refine_ls_shift/su_mean .000
_refine_ls_structure_factor_coef Fsqd
_refine_ls_weighting_details 'calc w = 1/[\s^2^(Fo^2^)+(0.098P)^2^+2.206P] where P=(Fo^2^+2Fc^2^)/3'
_refine_ls_weighting_scheme calc
_refine_ls_wR_factor_ref .219
_reflns_number_gt 7010
_reflns_number_total 10330
_reflns_threshold_expression I>2\s(I)
_cod_data_source_file bm1402.cif
_cod_data_source_block I
_cod_depositor_comments
;
The following automatic conversions were performed:

'_exptl_crystal_density_meas' value 'none' was changed to '?' - the
value is perceived as not measured.

Automatic conversion script
Id: cif_fix_values 3008 2015-01-20 13:52:24Z robertas 
;
_cod_database_code 2011077
_cod_database_fobs_code 2011077

loop_
_symmetry_equiv_pos_as_xyz
'x, y, z'
'-x, -y, -z'

loop_
_atom_site_label
_atom_site_fract_x
_atom_site_fract_y
_atom_site_fract_z
_atom_site_U_iso_or_equiv
_atom_site_adp_type
_atom_site_calc_flag
_atom_site_refinement_flags
_atom_site_occupancy
_atom_site_disorder_assembly
_atom_site_disorder_group
_atom_site_type_symbol
O1 .49742(15) -.36096(15) -.36924(14) .0339(5) Uani d . 1 . . O
O2 .50227(15) -.13762(15) -.13849(13) .0322(4) Uani d . 1 . . O
O3 .51419(18) -.03879(15) -.26826(15) .0390(5) Uani d . 1 . . O
O4 -.01567(16) -.37392(16) .35216(16) .0395(5) Uani d . 1 . . O
O5 .00909(15) -.14199(13) .13132(15) .0315(4) Uani d . 1 . . O
O6 .02016(18) -.27096(16) .03429(16) .0417(5) Uani d . 1 . . O
N1 -.25003(15) .48491(13) -.47121(13) .0148(4) Uani d . 1 . . N
N2 .24988(15) .01817(14) .96618(13) .0168(4) Uani d . 1 . . N
C1 -.31881(18) .39637(16) -.43582(16) .0167(4) Uani d . 1 . . C
H1A -.3655 .3690 -.4913 .020 Uiso calc R 1 . . H
H1B -.3659 .4184 -.3877 .020 Uiso calc R 1 . . H
C2 -.25583(19) .31531(17) -.39008(17) .0200(5) Uani d . 1 . . C
H2A -.2023 .3427 -.3395 .024 Uiso calc R 1 . . H
H2B -.2172 .2850 -.4400 .024 Uiso calc R 1 . . H
C3 -.3343(2) .23811(17) -.34490(18) .0225(5) Uani d . 1 . . C
H3A -.3697 .2682 -.2926 .027 Uiso calc R 1 . . H
H3B -.3906 .2143 -.3948 .027 Uiso calc R 1 . . H
C4 -.2761(2) .15211(18) -.3035(2) .0284(6) Uani d . 1 . . C
H4A -.3278 .1058 -.2750 .043 Uiso calc R 1 . . H
H4B -.2205 .1753 -.2539 .043 Uiso calc R 1 . . H
H4C -.2431 .1208 -.3555 .043 Uiso calc R 1 . . H
C5 -.33182(18) .55141(16) -.51783(16) .0172(4) Uani d . 1 . . C
H5A -.3723 .5163 -.5726 .021 Uiso calc R 1 . . H
H5B -.3837 .5634 -.4697 .021 Uiso calc R 1 . . H
C6 -.28552(19) .64984(17) -.55504(18) .0210(5) Uani d . 1 . . C
H6A -.2297 .6404 -.6000 .025 Uiso calc R 1 . . H
H6B -.2525 .6901 -.5003 .025 Uiso calc R 1 . . H
C7 -.3783(2) .70060(18) -.60775(18) .0237(5) Uani d . 1 . . C
H7A -.4062 .6624 -.6656 .028 Uiso calc R 1 . . H
H7B -.4373 .7024 -.5644 .028 Uiso calc R 1 . . H
C8 -.3430(2) .80474(19) -.6390(2) .0304(6) Uani d . 1 . . C
H8A -.4038 .8328 -.6731 .046 Uiso calc R 1 . . H
H8B -.2845 .8035 -.6819 .046 Uiso calc R 1 . . H
H8C -.3184 .8438 -.5818 .046 Uiso calc R 1 . . H
C9 -.16980(18) .45642(17) -.54346(16) .0172(4) Uani d . 1 . . C
H9A -.1247 .5151 -.5600 .021 Uiso calc R 1 . . H
H9B -.1220 .4119 -.5106 .021 Uiso calc R 1 . . H
C10 -.21943(19) .40820(18) -.63835(16) .0213(5) Uani d . 1 . . C
H10A -.2588 .4549 -.6774 .026 Uiso calc R 1 . . H
H10B -.2706 .3529 -.6237 .026 Uiso calc R 1 . . H
C11 -.1280(2) .37318(19) -.69558(18) .0249(5) Uani d . 1 . . C
H11A -.0723 .4272 -.7018 .030 Uiso calc R 1 . . H
H11B -.0947 .3212 -.6590 .030 Uiso calc R 1 . . H
C12 -.1690(2) .3352(2) -.79786(19) .0334(6) Uani d . 1 . . C
H12A -.1090 .3136 -.8310 .050 Uiso calc R 1 . . H
H12B -.2004 .3869 -.8349 .050 Uiso calc R 1 . . H
H12C -.2235 .2811 -.7921 .050 Uiso calc R 1 . . H
C13 -.17959(18) .53591(16) -.38701(16) .0172(4) Uani d . 1 . . C
H13A -.1249 .4927 -.3638 .021 Uiso calc R 1 . . H
H13B -.1413 .5945 -.4125 .021 Uiso calc R 1 . . H
C14 -.2395(2) .56520(18) -.29993(17) .0217(5) Uani d . 1 . . C
H14A -.2687 .5068 -.2668 .026 Uiso calc R 1 . . H
H14B -.3000 .6024 -.3225 .026 Uiso calc R 1 . . H
C15 -.1610(2) .62760(19) -.22839(18) .0254(5) Uani d . 1 . . C
H15A -.0988 .5911 -.2089 .030 Uiso calc R 1 . . H
H15B -.1340 .6868 -.2616 .030 Uiso calc R 1 . . H
C16 -.2147(3) .6558(2) -.1375(2) .0384(7) Uani d . 1 . . C
H16A -.1629 .6955 -.0951 .058 Uiso calc R 1 . . H
H16B -.2394 .5975 -.1033 .058 Uiso calc R 1 . . H
H16C -.2759 .6924 -.1564 .058 Uiso calc R 1 . . H
C17 .17103(19) .03625(17) 1.04401(16) .0188(5) Uani d . 1 . . C
H17A .1231 .0847 1.0189 .023 Uiso calc R 1 . . H
H17B .1259 -.0244 1.0536 .023 Uiso calc R 1 . . H
C18 .2233(2) .07132(18) 1.14320(17) .0221(5) Uani d . 1 . . C
H18A .2692 .1318 1.1353 .027 Uiso calc R 1 . . H
H18B .2689 .0224 1.1712 .027 Uiso calc R 1 . . H
C19 .1341(2) .08878(19) 1.21214(18) .0267(5) Uani d . 1 . . C
H19A .0918 .1407 1.1857 .032 Uiso calc R 1 . . H
H19B .0850 .0295 1.2153 .032 Uiso calc R 1 . . H
C20 .1814(3) .1171(2) 1.3154(2) .0356(6) Uani d . 1 . . C
H20A .1231 .1276 1.3563 .053 Uiso calc R 1 . . H
H20B .2291 .1763 1.3126 .053 Uiso calc R 1 . . H
H20C .2219 .0652 1.3424 .053 Uiso calc R 1 . . H
C21 .17774(19) -.01864(17) .87630(16) .0193(5) Uani d . 1 . . C
H21A .1280 .0307 .8582 .023 Uiso calc R 1 . . H
H21B .1338 -.0774 .8946 .023 Uiso calc R 1 . . H
C22 .2368(2) -.04243(18) .78587(17) .0229(5) Uani d . 1 . . C
H22A .2794 .0159 .7647 .027 Uiso calc R 1 . . H
H22B .2863 -.0926 .8018 .027 Uiso calc R 1 . . H
C23 .1527(2) -.0789(2) .70363(19) .0319(6) Uani d . 1 . . C
H23A .1095 -.1362 .7262 .038 Uiso calc R 1 . . H
H23B .1037 -.0282 .6884 .038 Uiso calc R 1 . . H
C24 .2052(3) -.1054(3) .6108(2) .0457(8) Uani d . 1 . . C
H24A .1493 -.1278 .5611 .069 Uiso calc R 1 . . H
H24B .2526 -.1566 .6251 .069 Uiso calc R 1 . . H
H24C .2470 -.0485 .5874 .069 Uiso calc R 1 . . H
C25 .32915(18) -.05611(17) 1.00083(16) .0184(5) Uani d . 1 . . C
H25A .3801 -.0622 .9504 .022 Uiso calc R 1 . . H
H25B .3710 -.0302 1.0596 .022 Uiso calc R 1 . . H
C26 .2786(2) -.15765(17) 1.02362(18) .0224(5) Uani d . 1 . . C
H26A .2413 -.1875 .9644 .027 Uiso calc R 1 . . H
H26B .2254 -.1533 1.0724 .027 Uiso calc R 1 . . H
C27 .3686(2) -.22050(18) 1.06299(19) .0260(5) Uani d . 1 . . C
H27A .4243 -.2198 1.0159 .031 Uiso calc R 1 . . H
H27B .4026 -.1918 1.1240 .031 Uiso calc R 1 . . H
C28 .3263(3) -.3265(2) 1.0816(2) .0351(6) Uani d . 1 . . C
H28A .3857 -.3625 1.1068 .053 Uiso calc R 1 . . H
H28B .2947 -.3560 1.0210 .053 Uiso calc R 1 . . H
H28C .2717 -.3278 1.1287 .053 Uiso calc R 1 . . H
C29 .32066(18) .11107(17) .94416(17) .0185(5) Uani d . 1 . . C
H29A .3660 .1303 1.0034 .022 Uiso calc R 1 . . H
H29B .3691 .0957 .8943 .022 Uiso calc R 1 . . H
C30 .26102(19) .19837(17) .90925(17) .0199(5) Uani d . 1 . . C
H30A .2105 .2142 .9572 .024 Uiso calc R 1 . . H
H30B .2194 .1826 .8472 .024 Uiso calc R 1 . . H
C31 .3441(2) .28674(18) .89582(19) .0243(5) Uani d . 1 . . C
H31A .3852 .3020 .9582 .029 Uiso calc R 1 . . H
H31B .3953 .2696 .8490 .029 Uiso calc R 1 . . H
C32 .2901(2) .37753(19) .8593(2) .0317(6) Uani d . 1 . . C
H32A .3451 .4311 .8531 .048 Uiso calc R 1 . . H
H32B .2395 .3950 .9054 .048 Uiso calc R 1 . . H
H32C .2517 .3637 .7963 .048 Uiso calc R 1 . . H
C33 .4833(2) -.3546(2) -.1960(2) .0363(6) Uani d . 1 . . C
H33A .4077 -.3755 -.1892 .054 Uiso calc R 1 . . H
H33B .5091 -.3086 -.1444 .054 Uiso calc R 1 . . H
H33C .5254 -.4106 -.1914 .054 Uiso calc R 1 . . H
C34 .49556(19) -.3053(2) -.29612(19) .0272(6) Uani d . 1 . . C
C35 .5024(2) -.2038(2) -.30395(18) .0271(5) Uani d . 1 . . C
C36 .5125(3) -.1528(2) -.4010(2) .0379(7) Uani d . 1 . . C
H36A .4511 -.1734 -.4472 .046 Uiso calc R 1 . . H
H36B .5799 -.1657 -.4295 .046 Uiso calc R 1 . . H
C37 .5124(3) -.0453(2) -.3735(2) .0426(8) Uani d . 1 . . C
H37A .5762 -.0081 -.3969 .051 Uiso calc R 1 . . H
H37B .4475 -.0187 -.4034 .051 Uiso calc R 1 . . H
C38 .5050(2) -.1330(2) -.22900(19) .0270(5) Uani d . 1 . . C
C39 -.0225(3) -.1984(2) .3430(3) .0440(8) Uani d . 1 . . C
H39A -.0553 -.2061 .4047 .066 Uiso calc R 1 . . H
H39B -.0676 -.1621 .2984 .066 Uiso calc R 1 . . H
H39C .0486 -.1635 .3534 .066 Uiso calc R 1 . . H
C40 -.0114(2) -.2987(2) .2994(2) .0334(6) Uani d . 1 . . C
C41 .0055(2) -.3066(2) .1976(2) .0322(6) Uani d . 1 . . C
C42 .0169(3) -.4028(2) .1493(2) .0391(7) Uani d . 1 . . C
H42A -.0444 -.4500 .1609 .047 Uiso calc R 1 . . H
H42B .0843 -.4297 .1730 .047 Uiso calc R 1 . . H
C43 .0182(3) -.3765(2) .0408(2) .0436(7) Uani d . 1 . . C
H43A .0824 -.3989 .0135 .052 Uiso calc R 1 . . H
H43B -.0463 -.4072 .0044 .052 Uiso calc R 1 . . H
C44 .0098(2) -.2309(2) .1287(2) .0320(6) Uani d . 1 . . C

loop_
_atom_site_aniso_label
_atom_site_aniso_U_11
_atom_site_aniso_U_22
_atom_site_aniso_U_33
_atom_site_aniso_U_12
_atom_site_aniso_U_13
_atom_site_aniso_U_23
O1 .0274(10) .0429(11) .0313(10) .0031(8) .0021(8) -.0140(9)
O2 .0291(10) .0496(12) .0174(9) -.0022(8) .0051(7) -.0094(8)
O3 .0497(13) .0371(11) .0295(10) -.0041(9) .0071(9) -.0045(8)
O4 .0261(10) .0461(12) .0460(12) -.0011(9) .0054(9) .0263(10)
O5 .0263(10) .0233(9) .0446(11) .0008(7) .0010(8) .0146(8)
O6 .0473(13) .0397(12) .0367(12) -.0003(10) -.0003(10) .0095(9)
N1 .0165(9) .0158(9) .0118(8) .0007(7) .0011(7) .0021(7)
N2 .0183(9) .0172(9) .0149(9) .0001(7) .0021(7) .0017(7)
C1 .0189(11) .0166(10) .0144(10) -.0011(8) .0027(8) .0042(8)
C2 .0213(11) .0193(11) .0194(11) .0005(9) .0021(9) .0071(9)
C3 .0240(12) .0215(12) .0206(11) -.0037(9) -.0017(9) .0070(9)
C4 .0323(14) .0215(12) .0301(13) -.0032(10) .0010(11) .0103(10)
C5 .0187(11) .0181(11) .0148(10) .0023(8) .0011(8) .0038(8)
C6 .0226(12) .0199(11) .0210(11) .0027(9) .0049(9) .0061(9)
C7 .0260(12) .0220(12) .0241(12) .0057(9) .0042(10) .0102(9)
C8 .0358(15) .0254(13) .0317(14) .0077(11) .0096(11) .0148(11)
C9 .0177(11) .0200(11) .0143(10) .0008(8) .0035(8) .0028(8)
C10 .0212(11) .0276(12) .0149(11) .0008(9) .0024(9) -.0011(9)
C11 .0261(13) .0295(13) .0191(11) -.0009(10) .0065(9) -.0032(10)
C12 .0384(16) .0397(16) .0228(13) .0009(12) .0094(11) -.0089(11)
C13 .0178(11) .0177(11) .0153(10) -.0010(8) -.0009(8) .0002(8)
C14 .0237(12) .0248(12) .0166(11) .0021(9) .0012(9) -.0018(9)
C15 .0269(13) .0276(13) .0211(12) .0014(10) -.0022(10) -.0028(10)
C16 .0420(17) .0469(18) .0257(14) .0007(14) .0008(12) -.0150(12)
C17 .0196(11) .0205(11) .0172(11) .0027(9) .0063(8) .0026(9)
C18 .0248(12) .0243(12) .0179(11) .0036(9) .0046(9) .0021(9)
C19 .0296(13) .0278(13) .0235(12) .0000(10) .0100(10) -.0011(10)
C20 .0479(17) .0395(16) .0216(13) .0106(13) .0096(12) -.0014(11)
C21 .0190(11) .0202(11) .0179(11) -.0004(9) -.0024(8) .0017(9)
C22 .0259(12) .0247(12) .0178(11) .0016(10) .0004(9) -.0001(9)
C23 .0336(15) .0379(15) .0235(13) .0040(12) -.0031(11) -.0066(11)
C24 .056(2) .055(2) .0250(14) -.0052(16) .0041(13) -.0113(14)
C25 .0176(11) .0220(11) .0161(10) .0039(9) .0021(8) .0039(8)
C26 .0230(12) .0225(12) .0216(12) .0024(9) .0012(9) .0052(9)
C27 .0285(13) .0251(13) .0254(13) .0064(10) .0049(10) .0090(10)
C28 .0434(17) .0250(14) .0363(15) .0023(12) .0006(12) .0105(11)
C29 .0184(11) .0198(11) .0166(10) -.0029(8) .0023(8) .0027(8)
C30 .0219(12) .0199(11) .0178(11) -.0004(9) .0042(9) .0027(9)
C31 .0237(12) .0215(12) .0263(12) -.0029(9) -.0010(10) .0048(10)
C32 .0341(15) .0221(13) .0386(15) -.0021(11) .0060(12) .0092(11)
C33 .0340(15) .0413(16) .0330(15) .0013(12) .0015(12) .0016(12)
C34 .0140(11) .0415(15) .0256(13) .0006(10) -.0008(9) -.0060(11)
C35 .0218(12) .0398(15) .0193(12) -.0007(10) .0033(9) -.0058(10)
C36 .0451(17) .0490(18) .0186(13) -.0035(14) .0040(12) -.0017(12)
C37 .0520(19) .0457(18) .0275(15) -.0104(15) .0019(13) .0019(13)
C38 .0185(12) .0380(15) .0237(12) -.0030(10) .0027(9) -.0058(11)
C39 .0328(16) .0485(19) .0506(19) .0006(14) .0063(14) .0005(15)
C40 .0159(12) .0350(15) .0480(17) -.0005(10) -.0028(11) .0043(13)
C41 .0259(13) .0300(14) .0399(16) .0007(11) -.0007(11) .0099(12)
C42 .0379(16) .0348(16) .0439(17) .0007(12) .0014(13) .0080(13)
C43 .0470(19) .0380(17) .0452(18) .0023(14) -.0004(14) .0049(14)
C44 .0191(12) .0295(14) .0456(17) -.0002(10) -.0066(11) .0099(12)

loop_
_atom_type_symbol
_atom_type_description
_atom_type_scat_dispersion_real
_atom_type_scat_dispersion_imag
_atom_type_scat_source
C C .0033 .0016 'International Tables Vol C Tables 4.2.6.8 and 6.1.1.4'
H H .0000 .0000 'International Tables Vol C Tables 4.2.6.8 and 6.1.1.4'
N N .0061 .0033 'International Tables Vol C Tables 4.2.6.8 and 6.1.1.4'
O O .0106 .0060 'International Tables Vol C Tables 4.2.6.8 and 6.1.1.4'

loop_
_geom_angle_atom_site_label_1
_geom_angle_atom_site_label_2
_geom_angle_atom_site_label_3
_geom_angle
_geom_angle_publ_flag
C38 O3 C37 109.3(2) n
C44 O6 C43 109.6(2) n
C1 N1 C9 111.89(17) n
C1 N1 C13 111.54(16) n
C9 N1 C13 104.95(16) n
C1 N1 C5 104.95(16) n
C9 N1 C5 112.00(16) n
C13 N1 C5 111.69(17) n
C29 N2 C21 111.73(17) n
C29 N2 C25 105.51(17) n
C21 N2 C25 111.68(17) n
C29 N2 C17 111.50(17) n
C21 N2 C17 105.07(17) n
C25 N2 C17 111.50(17) n
N1 C1 C2 115.65(18) n
C1 C2 C3 109.90(19) n
C4 C3 C2 111.9(2) n
C6 C5 N1 116.57(18) n
C5 C6 C7 108.45(19) n
C8 C7 C6 112.8(2) n
C10 C9 N1 116.05(18) n
C9 C10 C11 108.82(19) n
C12 C11 C10 112.3(2) n
C14 C13 N1 115.86(18) n
C13 C14 C15 109.6(2) n
C16 C15 C14 112.3(2) n
C18 C17 N2 115.65(19) n
C17 C18 C19 109.5(2) n
C20 C19 C18 111.9(2) n
N2 C21 C22 116.08(19) n
C23 C22 C21 109.1(2) n
C24 C23 C22 112.4(2) n
C26 C25 N2 116.03(19) n
C25 C26 C27 109.0(2) n
C28 C27 C26 112.8(2) n
C30 C29 N2 116.36(19) n
C29 C30 C31 109.41(19) n
C32 C31 C30 112.5(2) n
O1 C34 C35 122.6(3) n
O1 C34 C33 116.9(3) n
C35 C34 C33 120.4(2) n
C34 C35 C38 128.8(2) n
C34 C35 C36 122.0(2) n
C38 C35 C36 109.2(2) n
C35 C36 C37 102.8(2) n
O3 C37 C36 107.9(2) n
O2 C38 O3 115.8(2) n
O2 C38 C35 133.7(3) n
O3 C38 C35 110.5(2) n
O4 C40 C41 120.0(3) n
O4 C40 C39 120.8(3) n
C41 C40 C39 119.2(3) n
C44 C41 C40 127.1(3) n
C44 C41 C42 110.5(3) n
C40 C41 C42 122.3(3) n
C41 C42 C43 103.1(2) n
O6 C43 C42 107.2(3) n
O5 C44 C41 135.8(3) n
O5 C44 O6 115.0(2) n
C41 C44 O6 109.2(2) n

loop_
_geom_bond_atom_site_label_1
_geom_bond_atom_site_label_2
_geom_bond_site_symmetry_2
_geom_bond_distance
_geom_bond_publ_flag
O1 C34 . 1.256(3) y
O2 C38 . 1.236(3) y
O3 C38 . 1.391(3) y
O3 C37 . 1.434(3) y
O4 C40 . 1.253(3) y
O5 C44 . 1.216(3) y
O6 C44 . 1.416(4) n
O6 C43 . 1.442(4) n
N1 C1 . 1.513(3) n
N1 C9 . 1.517(3) n
N1 C13 . 1.518(3) n
N1 C5 . 1.519(3) n
N2 C29 . 1.517(3) n
N2 C21 . 1.519(3) n
N2 C25 . 1.520(3) n
N2 C17 . 1.522(3) n
C1 C2 . 1.514(3) n
C2 C3 . 1.526(3) n
C3 C4 . 1.516(3) n
C5 C6 . 1.515(3) n
C6 C7 . 1.523(3) n
C7 C8 . 1.520(3) n
C9 C10 . 1.515(3) n
C10 C11 . 1.524(3) n
C11 C12 . 1.522(3) n
C13 C14 . 1.512(3) n
C14 C15 . 1.527(3) n
C15 C16 . 1.509(4) n
C17 C18 . 1.513(3) n
C18 C19 . 1.529(3) n
C19 C20 . 1.519(4) n
C21 C22 . 1.523(3) n
C22 C23 . 1.523(3) n
C23 C24 . 1.518(4) n
C25 C26 . 1.511(3) n
C26 C27 . 1.527(3) n
C27 C28 . 1.523(4) n
C29 C30 . 1.513(3) n
C30 C31 . 1.532(3) n
C31 C32 . 1.524(3) n
C33 C34 . 1.531(4) n
C34 C35 . 1.387(4) y
C35 C38 . 1.403(4) y
C35 C36 . 1.500(4) n
C36 C37 . 1.516(4) n
C39 C40 . 1.513(4) n
C40 C41 . 1.422(4) y
C41 C44 . 1.394(4) y
C41 C42 . 1.492(4) n
C42 C43 . 1.520(4) n

loop_
_cod_related_entry_id
_cod_related_entry_database
_cod_related_entry_code
1 ChemSpider 30652293
